data_7033607
loop_
_publ_author_name
'Zhang, Chuan-Lei'
'Qin, Ling'
'Shi, Zhen-Zhen'
'Zheng, He-Gen'

_publ_section_title
;
 Diverse structures of metal-organic frameworks based on different metal
 ions: luminescence and gas adsorption properties.
;
_journal_issue 9
_journal_name_full 'Dalton transactions (Cambridge, England : 2003)'
_journal_page_first 4238
_journal_page_last 4245
_journal_paper_doi 10.1039/c4dt03627a
_journal_volume 44
_journal_year 2015
_chemical_formula_sum 'C35 H31 N3 Ni O9'
_chemical_formula_weight 696.34
_chemical_name_systematic
; 
 ? 
;
_space_group_IT_number 2
_symmetry_cell_setting triclinic
_symmetry_space_group_name_Hall '-P 1'
_symmetry_space_group_name_H-M 'P -1'
_atom_sites_solution_hydrogens geom
_atom_sites_solution_primary direct
_atom_sites_solution_secondary difmap
_audit_creation_method SHELXL-97
_audit_update_record
;
2014-05-07 deposited with the CCDC.
2015-01-08 downloaded from the CCDC.
;
_cell_angle_alpha 70.8350(10)
_cell_angle_beta 65.6940(10)
_cell_angle_gamma 76.9930(10)
_cell_formula_units_Z 2
_cell_length_a 11.5007(11)
_cell_length_b 11.7623(11)
_cell_length_c 13.8198(13)
_cell_measurement_reflns_used 5437
_cell_measurement_temperature 293(2)
_cell_measurement_theta_max 27.45
_cell_measurement_theta_min 2.54
_cell_volume 1600.5(3)
_computing_cell_refinement 'Bruker SMART'
_computing_data_collection 'Bruker SMART'
_computing_data_reduction 'Bruker SAINT'
_computing_molecular_graphics 'Bruker SHELXTL'
_computing_publication_material 'Bruker SHELXTL'
_computing_structure_refinement 'SHELXL-97 (Sheldrick, 1997)'
_computing_structure_solution 'SHELXS-97 (Sheldrick, 1990)'
_diffrn_ambient_temperature 293(2)
_diffrn_measured_fraction_theta_full 0.979
_diffrn_measured_fraction_theta_max 0.979
_diffrn_measurement_device_type 'CCD area detector'
_diffrn_measurement_method 'phi and omega scans'
_diffrn_radiation_monochromator graphite
_diffrn_radiation_source 'fine-focus sealed tube'
_diffrn_radiation_type MoK\a
_diffrn_radiation_wavelength 0.71073
_diffrn_reflns_av_R_equivalents 0.0472
_diffrn_reflns_av_sigmaI/netI 0.0689
_diffrn_reflns_limit_h_max 14
_diffrn_reflns_limit_h_min -14
_diffrn_reflns_limit_k_max 14
_diffrn_reflns_limit_k_min -14
_diffrn_reflns_limit_l_max 17
_diffrn_reflns_limit_l_min -12
_diffrn_reflns_number 12668
_diffrn_reflns_theta_full 26.37
_diffrn_reflns_theta_max 26.37
_diffrn_reflns_theta_min 1.68
_exptl_absorpt_coefficient_mu 0.668
_exptl_absorpt_correction_T_max 0.8455
_exptl_absorpt_correction_T_min 0.8147
_exptl_absorpt_correction_type multi-scan
_exptl_absorpt_process_details 'SADABS; Bruker, 2000'
_exptl_crystal_density_diffrn 1.445
_exptl_crystal_density_meas 1.445
_exptl_crystal_density_method 'not measured'
_exptl_crystal_F_000 724
_exptl_crystal_size_max 0.32
_exptl_crystal_size_mid 0.30
_exptl_crystal_size_min 0.26
_refine_diff_density_max 0.955
_refine_diff_density_min -1.002
_refine_diff_density_rms 0.107
_refine_ls_extinction_method none
_refine_ls_goodness_of_fit_ref 1.016
_refine_ls_hydrogen_treatment mixed
_refine_ls_matrix_type full
_refine_ls_number_parameters 437
_refine_ls_number_reflns 6421
_refine_ls_number_restraints 0
_refine_ls_restrained_S_all 1.016
_refine_ls_R_factor_all 0.0608
_refine_ls_R_factor_gt 0.0517
_refine_ls_shift/su_max 0.002
_refine_ls_shift/su_mean 0.000
_refine_ls_structure_factor_coef Fsqd
_refine_ls_weighting_details 'calc w=1/[\s^2^(Fo^2^)+(0.1110P)^2^+0.0000P] where P=(Fo^2^+2Fc^2^)/3'
_refine_ls_weighting_scheme calc
_refine_ls_wR_factor_gt 0.1559
_refine_ls_wR_factor_ref 0.1642
_reflns_number_gt 5306
_reflns_number_total 6421
_reflns_threshold_expression >2sigma(I)
_cod_data_source_file c4dt03627a2.cif
_cod_data_source_block 1
_cod_depositor_comments
;
The following automatic conversions were performed:

'_symmetry_cell_setting' value 'Triclinic' changed to 'triclinic'
according to
/usr/data/users/saulius/crontab/automatic-downloads/rss-feeds/RSC/lib/dictionaries/cif_core.dic
dictionary named 'cif_core.dic' version 2.4.2 from 2011-04-26.

Automatic conversion script
Id: cif_fix_values 2935 2014-11-11 08:27:57Z andrius 

 Adding full bibliography for 7033604--7033607.cif.
;
_cod_original_sg_symbol_H-M P-1
_cod_database_code 7033607

loop_
_symmetry_equiv_pos_as_xyz
'x, y, z'
'-x, -y, -z'

loop_
_atom_site_label
_atom_site_type_symbol
_atom_site_fract_x
_atom_site_fract_y
_atom_site_fract_z
_atom_site_U_iso_or_equiv
_atom_site_adp_type
_atom_site_occupancy
_atom_site_symmetry_multiplicity
_atom_site_calc_flag
_atom_site_refinement_flags
Ni1 Ni 0.33845(3) 0.36300(3) 0.45094(3) 0.01503(14) Uani 1 1 d .
O1 O 0.36694(19) 0.19241(18) 0.40268(17) 0.0222(4) Uani 1 1 d .
O2 O 0.24997(18) 0.35949(18) 0.35047(17) 0.0210(4) Uani 1 1 d .
O3 O 0.20083(17) 0.28403(17) -0.39661(16) 0.0188(4) Uani 1 1 d .
O4 O 0.39428(18) 0.30363(19) -0.41441(16) 0.0224(4) Uani 1 1 d .
O9 O 0.1804(2) 0.90262(18) 0.59724(19) 0.0262(5) Uani 1 1 d .
O5 O 0.1529(2) 0.0476(2) 0.10091(18) 0.0299(5) Uani 1 1 d .
O8 O 0.81059(19) 0.4360(2) -0.04121(18) 0.0312(5) Uani 1 1 d .
N2 N 0.2643(2) 0.5341(2) 0.4671(2) 0.0183(5) Uani 1 1 d .
N1 N 0.5091(2) 0.4100(2) 0.33041(19) 0.0171(5) Uani 1 1 d .
C11 C 0.2514(3) 0.2114(3) -0.2347(2) 0.0201(6) Uani 1 1 d .
C14 C 0.2846(2) 0.2688(2) -0.3546(2) 0.0180(6) Uani 1 1 d .
C19 C 0.1374(2) 0.7645(2) 0.4864(2) 0.0169(6) Uani 1 1 d .
C1 C 0.2939(3) 0.2497(3) 0.3508(2) 0.0187(6) Uani 1 1 d .
C12 C 0.1310(3) 0.1723(3) -0.1705(2) 0.0222(6) Uani 1 1 d .
H12 H 0.0724 0.1799 -0.2033 0.027 Uiso 1 1 calc R
C2 C 0.2568(3) 0.1923(3) 0.2872(2) 0.0218(6) Uani 1 1 d .
C25 C 0.6159(3) 0.3413(3) 0.3395(2) 0.0205(6) Uani 1 1 d .
H25 H 0.6083 0.2758 0.4011 0.025 Uiso 1 1 calc R
C21 C -0.0243(2) 0.9323(2) 0.4468(2) 0.0177(6) Uani 1 1 d .
H21 H -0.0414 0.8865 0.4115 0.021 Uiso 1 1 calc R
C30 C 0.9696(3) 0.5143(3) 0.1034(2) 0.0213(6) Uani 1 1 d .
H30 H 0.9490 0.5250 0.1726 0.026 Uiso 1 1 calc R
C9 C 0.3056(3) 0.1469(3) -0.0723(3) 0.0260(7) Uani 1 1 d .
H9 H 0.3638 0.1390 -0.0390 0.031 Uiso 1 1 calc R
C20 C 0.0678(3) 0.8861(2) 0.4942(2) 0.0173(6) Uani 1 1 d .
C18 C 0.2699(3) 0.7410(2) 0.4545(2) 0.0184(6) Uani 1 1 d .
H18 H 0.3189 0.8024 0.4386 0.022 Uiso 1 1 calc R
C22 C 0.0914(3) 0.9542(3) 0.5490(2) 0.0187(6) Uani 1 1 d .
C29 C 0.8774(3) 0.4816(3) 0.0801(2) 0.0200(6) Uani 1 1 d .
C24 C 0.5215(3) 0.5042(3) 0.2408(2) 0.0193(6) Uani 1 1 d .
H24 H 0.4482 0.5536 0.2342 0.023 Uiso 1 1 calc R
C10 C 0.3391(3) 0.1982(3) -0.1854(2) 0.0240(6) Uani 1 1 d .
H10 H 0.4203 0.2237 -0.2280 0.029 Uiso 1 1 calc R
C15 C 0.3293(2) 0.6261(3) 0.4465(2) 0.0184(6) Uani 1 1 d .
H15 H 0.4180 0.6123 0.4258 0.022 Uiso 1 1 calc R
C16 C 0.1352(3) 0.5566(3) 0.5005(3) 0.0263(7) Uani 1 1 d .
H16 H 0.0879 0.4931 0.5185 0.032 Uiso 1 1 calc R
C27 C 0.6383(3) 0.5303(3) 0.1585(2) 0.0198(6) Uani 1 1 d .
H27 H 0.6431 0.5957 0.0972 0.024 Uiso 1 1 calc R
C4 C 0.3036(3) 0.0758(3) 0.2788(2) 0.0240(6) Uani 1 1 d .
H4 H 0.3577 0.0297 0.3154 0.029 Uiso 1 1 calc R
C26 C 0.7370(3) 0.3633(3) 0.2612(2) 0.0206(6) Uani 1 1 d .
H26 H 0.8092 0.3149 0.2715 0.025 Uiso 1 1 calc R
C8 C 0.1862(3) 0.1080(3) -0.0104(2) 0.0241(6) Uani 1 1 d .
C28 C 0.7494(3) 0.4583(3) 0.1674(2) 0.0200(6) Uani 1 1 d .
C13 C 0.0972(3) 0.1221(3) -0.0581(3) 0.0251(6) Uani 1 1 d .
H13 H 0.0156 0.0981 -0.0150 0.030 Uiso 1 1 calc R
C5 C 0.2701(3) 0.0266(3) 0.2154(3) 0.0273(7) Uani 1 1 d .
H5 H 0.3017 -0.0518 0.2094 0.033 Uiso 1 1 calc R
C7 C 0.1897(3) 0.0966(3) 0.1621(2) 0.0250(6) Uani 1 1 d .
C3 C 0.1723(3) 0.2594(3) 0.2343(3) 0.0301(7) Uani 1 1 d .
H3 H 0.1377 0.3368 0.2422 0.036 Uiso 1 1 calc R
C17 C 0.0705(3) 0.6677(3) 0.5091(3) 0.0253(7) Uani 1 1 d .
H17 H -0.0183 0.6788 0.5302 0.030 Uiso 1 1 calc R
C32 C 0.8421(3) 0.4007(3) -0.1398(3) 0.0297(7) Uani 1 1 d .
H32A H 0.8696 0.4683 -0.2027 0.044 Uiso 1 1 calc R
H32B H 0.7679 0.3745 -0.1382 0.044 Uiso 1 1 calc R
H32C H 0.9100 0.3355 -0.1445 0.044 Uiso 1 1 calc R
C31 C 0.9074(3) 0.4685(3) -0.0250(2) 0.0217(6) Uani 1 1 d .
C23 C 0.2004(3) 0.9696(3) 0.6573(3) 0.0321(8) Uani 1 1 d .
H23A H 0.2289 1.0461 0.6089 0.048 Uiso 1 1 calc R
H23B H 0.2643 0.9249 0.6872 0.048 Uiso 1 1 calc R
H23C H 0.1214 0.9828 0.7161 0.048 Uiso 1 1 calc R
C6 C 0.1398(3) 0.2124(3) 0.1708(3) 0.0320(7) Uani 1 1 d .
H6 H 0.0853 0.2581 0.1344 0.038 Uiso 1 1 calc R
O6 O 0.5738(2) 0.2341(2) -0.1062(2) 0.0362(6) Uani 1 1 d .
N6 N 0.5890(3) 0.2254(2) 0.0550(2) 0.0305(6) Uani 1 1 d .
C35 C 0.6102(3) 0.1841(3) -0.0297(3) 0.0345(8) Uani 1 1 d .
H35 H 0.6579 0.1091 -0.0309 0.041 Uiso 1 1 calc R
C33 C 0.5164(3) 0.3435(3) 0.0620(3) 0.0370(8) Uani 1 1 d .
H33A H 0.5740 0.4013 0.0443 0.055 Uiso 1 1 calc R
H33B H 0.4546 0.3374 0.1355 0.055 Uiso 1 1 calc R
H33C H 0.4729 0.3692 0.0110 0.055 Uiso 1 1 calc R
O1W O 0.5152(6) 0.0521(5) 0.5503(6) 0.150(2) Uani 1 1 d .
C34 C 0.6430(4) 0.1621(3) 0.1401(3) 0.0392(8) Uani 1 1 d .
H34A H 0.6902 0.0871 0.1259 0.059 Uiso 1 1 calc R
H34B H 0.5748 0.1459 0.2109 0.059 Uiso 1 1 calc R
H34C H 0.6994 0.2116 0.1395 0.059 Uiso 1 1 calc R

loop_
_atom_site_aniso_label
_atom_site_aniso_U_11
_atom_site_aniso_U_22
_atom_site_aniso_U_33
_atom_site_aniso_U_23
_atom_site_aniso_U_13
_atom_site_aniso_U_12
Ni1 0.0123(2) 0.0149(2) 0.0172(2) -0.00862(15) -0.00239(15) 0.00045(13)
O1 0.0255(10) 0.0198(11) 0.0229(11) -0.0102(9) -0.0075(9) -0.0009(8)
O2 0.0201(10) 0.0210(11) 0.0238(11) -0.0130(9) -0.0057(9) 0.0002(8)
O3 0.0164(9) 0.0208(10) 0.0201(10) -0.0088(9) -0.0044(8) -0.0031(7)
O4 0.0173(10) 0.0307(12) 0.0171(10) -0.0076(9) -0.0023(8) -0.0047(8)
O9 0.0335(12) 0.0199(11) 0.0376(13) -0.0148(10) -0.0252(10) 0.0084(8)
O5 0.0433(13) 0.0297(12) 0.0210(11) -0.0063(10) -0.0087(10) -0.0187(10)
O8 0.0199(11) 0.0500(15) 0.0269(12) -0.0174(11) -0.0024(9) -0.0105(10)
N2 0.0152(11) 0.0167(12) 0.0248(13) -0.0122(10) -0.0056(10) 0.0018(9)
N1 0.0144(11) 0.0184(12) 0.0179(12) -0.0097(10) -0.0030(9) 0.0011(9)
C11 0.0242(14) 0.0166(14) 0.0197(15) -0.0089(12) -0.0046(12) -0.0030(11)
C14 0.0162(13) 0.0163(14) 0.0190(14) -0.0093(12) -0.0004(11) -0.0019(10)
C19 0.0165(13) 0.0167(14) 0.0169(14) -0.0070(11) -0.0046(11) 0.0001(10)
C1 0.0180(13) 0.0192(14) 0.0168(14) -0.0089(12) -0.0002(11) -0.0036(10)
C12 0.0228(14) 0.0232(15) 0.0221(15) -0.0100(13) -0.0051(12) -0.0052(11)
C2 0.0246(15) 0.0241(16) 0.0157(14) -0.0077(12) -0.0021(12) -0.0074(11)
C25 0.0184(13) 0.0205(15) 0.0196(15) -0.0044(12) -0.0059(12) 0.0004(11)
C21 0.0193(13) 0.0175(14) 0.0182(14) -0.0096(12) -0.0048(11) -0.0021(10)
C30 0.0196(14) 0.0238(15) 0.0193(14) -0.0075(12) -0.0051(12) -0.0015(11)
C9 0.0284(16) 0.0298(17) 0.0236(16) -0.0076(14) -0.0094(13) -0.0096(12)
C20 0.0173(13) 0.0132(13) 0.0187(14) -0.0073(11) -0.0015(11) -0.0017(10)
C18 0.0189(13) 0.0172(14) 0.0220(15) -0.0079(12) -0.0071(12) -0.0039(10)
C22 0.0198(14) 0.0189(14) 0.0177(14) -0.0063(12) -0.0071(11) -0.0001(11)
C29 0.0153(13) 0.0185(14) 0.0204(15) -0.0040(12) -0.0015(11) -0.0026(10)
C24 0.0182(13) 0.0181(14) 0.0209(15) -0.0080(12) -0.0065(12) 0.0020(10)
C10 0.0237(15) 0.0267(16) 0.0214(15) -0.0073(13) -0.0045(12) -0.0083(12)
C15 0.0136(12) 0.0218(15) 0.0200(14) -0.0091(12) -0.0033(11) -0.0026(10)
C16 0.0154(13) 0.0217(15) 0.045(2) -0.0171(15) -0.0081(13) -0.0022(11)
C27 0.0208(14) 0.0169(14) 0.0194(14) -0.0052(12) -0.0052(12) -0.0013(11)
C4 0.0283(16) 0.0241(16) 0.0184(15) -0.0066(13) -0.0043(13) -0.0073(12)
C26 0.0137(13) 0.0223(15) 0.0226(15) -0.0056(12) -0.0053(11) 0.0012(10)
C8 0.0341(17) 0.0196(15) 0.0176(15) -0.0056(12) -0.0056(13) -0.0079(12)
C28 0.0183(13) 0.0216(15) 0.0184(14) -0.0079(12) -0.0021(11) -0.0044(11)
C13 0.0245(15) 0.0253(16) 0.0246(16) -0.0109(13) -0.0003(13) -0.0119(12)
C5 0.0381(17) 0.0196(16) 0.0228(16) -0.0094(13) -0.0050(14) -0.0069(12)
C7 0.0330(16) 0.0276(17) 0.0153(14) -0.0081(13) -0.0018(13) -0.0152(12)
C3 0.0375(18) 0.0253(17) 0.0333(19) -0.0145(15) -0.0159(15) 0.0014(13)
C17 0.0150(13) 0.0201(15) 0.0430(19) -0.0157(14) -0.0087(13) 0.0012(11)
C32 0.0278(16) 0.0362(18) 0.0296(17) -0.0137(15) -0.0087(14) -0.0081(13)
C31 0.0188(14) 0.0221(15) 0.0233(15) -0.0065(13) -0.0058(12) -0.0035(11)
C23 0.0443(19) 0.0251(17) 0.045(2) -0.0170(15) -0.0328(17) 0.0060(14)
C6 0.0419(19) 0.0304(18) 0.0292(18) -0.0096(15) -0.0173(15) -0.0034(14)
O6 0.0456(14) 0.0328(13) 0.0387(14) -0.0107(11) -0.0248(12) -0.0004(10)
N6 0.0349(15) 0.0260(14) 0.0369(16) -0.0146(13) -0.0172(13) 0.0023(11)
C35 0.0424(19) 0.0267(17) 0.040(2) -0.0125(16) -0.0202(17) 0.0011(14)
C33 0.0363(19) 0.0336(19) 0.042(2) -0.0161(17) -0.0136(16) 0.0020(15)
O1W 0.154(5) 0.129(5) 0.207(7) -0.076(5) -0.089(5) -0.001(4)
C34 0.046(2) 0.041(2) 0.037(2) -0.0142(17) -0.0212(17) 0.0013(16)

loop_
_atom_type_symbol
_atom_type_description
_atom_type_scat_dispersion_real
_atom_type_scat_dispersion_imag
_atom_type_scat_source
C C 0.0033 0.0016 'International Tables Vol C Tables 4.2.6.8 and 6.1.1.4'
H H 0.0000 0.0000 'International Tables Vol C Tables 4.2.6.8 and 6.1.1.4'
N N 0.0061 0.0033 'International Tables Vol C Tables 4.2.6.8 and 6.1.1.4'
Ni Ni 0.3393 1.1124 'International Tables Vol C Tables 4.2.6.8 and 6.1.1.4'
O O 0.0106 0.0060 'International Tables Vol C Tables 4.2.6.8 and 6.1.1.4'

loop_
_geom_angle_atom_site_label_1
_geom_angle_atom_site_label_2
_geom_angle_atom_site_label_3
_geom_angle
_geom_angle_site_symmetry_1
_geom_angle_site_symmetry_3
N1 Ni1 O2 96.99(9) . .
N1 Ni1 N2 96.12(9) . .
O2 Ni1 N2 96.93(8) . .
N1 Ni1 O4 99.19(8) . 1_556
O2 Ni1 O4 157.24(9) . 1_556
N2 Ni1 O4 97.15(9) . 1_556
N1 Ni1 O3 161.57(8) . 1_556
O2 Ni1 O3 98.43(8) . 1_556
N2 Ni1 O3 91.98(9) . 1_556
O4 Ni1 O3 63.29(7) 1_556 1_556
N1 Ni1 O1 89.86(8) . .
O2 Ni1 O1 61.94(7) . .
N2 Ni1 O1 158.66(8) . .
O4 Ni1 O1 102.10(8) 1_556 .
O3 Ni1 O1 88.53(8) 1_556 .
N1 Ni1 C14 130.53(9) . 1_556
O2 Ni1 C14 128.90(9) . 1_556
N2 Ni1 C14 95.52(9) . 1_556
O4 Ni1 C14 31.58(8) 1_556 1_556
O3 Ni1 C14 31.72(8) 1_556 1_556
O1 Ni1 C14 96.07(8) . 1_556
C1 O1 Ni1 84.68(16) . .
C1 O2 Ni1 92.69(16) . .
C14 O3 Ni1 87.52(16) . 1_554
C14 O4 Ni1 89.25(16) . 1_554
C22 O9 C23 116.8(2) . .
C8 O5 C7 115.6(2) . .
C31 O8 C32 118.0(2) . .
C15 N2 C16 116.8(2) . .
C15 N2 Ni1 127.41(18) . .
C16 N2 Ni1 115.80(18) . .
C25 N1 C24 117.8(2) . .
C25 N1 Ni1 117.93(19) . .
C24 N1 Ni1 124.20(17) . .
C12 C11 C10 119.4(3) . .
C12 C11 C14 119.9(2) . .
C10 C11 C14 120.7(3) . .
O4 C14 O3 119.9(3) . .
O4 C14 C11 120.7(2) . .
O3 C14 C11 119.4(2) . .
O4 C14 Ni1 59.18(15) . 1_554
O3 C14 Ni1 60.76(15) . 1_554
C11 C14 Ni1 179.7(2) . 1_554
C18 C19 C17 116.6(2) . .
C18 C19 C20 123.0(2) . .
C17 C19 C20 120.4(2) . .
O1 C1 O2 120.7(2) . .
O1 C1 C2 121.6(2) . .
O2 C1 C2 117.7(2) . .
C13 C12 C11 120.6(3) . .
C13 C12 H12 119.7 . .
C11 C12 H12 119.7 . .
C4 C2 C3 119.2(3) . .
C4 C2 C1 122.0(3) . .
C3 C2 C1 118.8(3) . .
N1 C25 C26 122.9(3) . .
N1 C25 H25 118.5 . .
C26 C25 H25 118.5 . .
C20 C21 C22 121.1(3) . 2_576
C20 C21 H21 119.4 . .
C22 C21 H21 119.4 2_576 .
C29 C30 C31 121.1(3) . 2_765
C29 C30 H30 119.4 . .
C31 C30 H30 119.4 2_765 .
C8 C9 C10 119.6(3) . .
C8 C9 H9 120.2 . .
C10 C9 H9 120.2 . .
C21 C20 C22 119.2(2) . .
C21 C20 C19 118.8(2) . .
C22 C20 C19 121.9(2) . .
C15 C18 C19 120.2(3) . .
C15 C18 H18 119.9 . .
C19 C18 H18 119.9 . .
O9 C22 C21 123.6(2) . 2_576
O9 C22 C20 116.7(2) . .
C21 C22 C20 119.6(2) 2_576 .
C30 C29 C31 119.5(3) . .
C30 C29 C28 119.6(3) . .
C31 C29 C28 120.9(3) . .
N1 C24 C27 122.6(2) . .
N1 C24 H24 118.7 . .
C27 C24 H24 118.7 . .
C11 C10 C9 120.1(3) . .
C11 C10 H10 120.0 . .
C9 C10 H10 120.0 . .
N2 C15 C18 122.9(2) . .
N2 C15 H15 118.6 . .
C18 C15 H15 118.6 . .
N2 C16 C17 123.5(3) . .
N2 C16 H16 118.2 . .
C17 C16 H16 118.2 . .
C24 C27 C28 119.6(3) . .
C24 C27 H27 120.2 . .
C28 C27 H27 120.2 . .
C2 C4 C5 120.4(3) . .
C2 C4 H4 119.8 . .
C5 C4 H4 119.8 . .
C25 C26 C28 119.2(2) . .
C25 C26 H26 120.4 . .
C28 C26 H26 120.4 . .
C9 C8 C13 120.9(3) . .
C9 C8 O5 121.3(3) . .
C13 C8 O5 117.7(3) . .
C26 C28 C27 117.8(3) . .
C26 C28 C29 120.5(2) . .
C27 C28 C29 121.7(3) . .
C8 C13 C12 119.3(3) . .
C8 C13 H13 120.3 . .
C12 C13 H13 120.3 . .
C7 C5 C4 118.8(3) . .
C7 C5 H5 120.6 . .
C4 C5 H5 120.6 . .
C5 C7 C6 122.0(3) . .
C5 C7 O5 119.3(3) . .
C6 C7 O5 118.6(3) . .
C6 C3 C2 120.9(3) . .
C6 C3 H3 119.5 . .
C2 C3 H3 119.5 . .
C16 C17 C19 120.1(3) . .
C16 C17 H17 120.0 . .
C19 C17 H17 120.0 . .
O8 C32 H32A 109.5 . .
O8 C32 H32B 109.5 . .
H32A C32 H32B 109.5 . .
O8 C32 H32C 109.5 . .
H32A C32 H32C 109.5 . .
H32B C32 H32C 109.5 . .
O8 C31 C30 124.9(3) . 2_765
O8 C31 C29 115.7(3) . .
C30 C31 C29 119.4(3) 2_765 .
O9 C23 H23A 109.5 . .
O9 C23 H23B 109.5 . .
H23A C23 H23B 109.5 . .
O9 C23 H23C 109.5 . .
H23A C23 H23C 109.5 . .
H23B C23 H23C 109.5 . .
C3 C6 C7 118.8(3) . .
C3 C6 H6 120.6 . .
C7 C6 H6 120.6 . .
C35 N6 C33 119.8(3) . .
C35 N6 C34 123.0(3) . .
C33 N6 C34 117.0(3) . .
O6 C35 N6 126.8(3) . .
O6 C35 H35 116.6 . .
N6 C35 H35 116.6 . .
N6 C33 H33A 109.5 . .
N6 C33 H33B 109.5 . .
H33A C33 H33B 109.5 . .
N6 C33 H33C 109.5 . .
H33A C33 H33C 109.5 . .
H33B C33 H33C 109.5 . .
N6 C34 H34A 109.5 . .
N6 C34 H34B 109.5 . .
H34A C34 H34B 109.5 . .
N6 C34 H34C 109.5 . .
H34A C34 H34C 109.5 . .
H34B C34 H34C 109.5 . .

loop_
_geom_bond_atom_site_label_1
_geom_bond_atom_site_label_2
_geom_bond_distance
_geom_bond_site_symmetry_2
Ni1 N1 2.031(2) .
Ni1 O2 2.0457(19) .
Ni1 N2 2.048(2) .
Ni1 O4 2.072(2) 1_556
Ni1 O3 2.107(2) 1_556
Ni1 O1 2.232(2) .
Ni1 C14 2.412(3) 1_556
O1 C1 1.264(3) .
O2 C1 1.275(3) .
O3 C14 1.269(3) .
O3 Ni1 2.107(2) 1_554
O4 C14 1.263(3) .
O4 Ni1 2.072(2) 1_554
O9 C22 1.370(3) .
O9 C23 1.424(3) .
O5 C8 1.392(4) .
O5 C7 1.396(3) .
O8 C31 1.375(3) .
O8 C32 1.434(4) .
N2 C15 1.340(4) .
N2 C16 1.352(3) .
N1 C25 1.338(3) .
N1 C24 1.343(4) .
C11 C12 1.387(4) .
C11 C10 1.390(4) .
C11 C14 1.486(4) .
C14 Ni1 2.412(3) 1_554
C19 C18 1.389(4) .
C19 C17 1.396(4) .
C19 C20 1.487(4) .
C1 C2 1.496(4) .
C12 C13 1.385(4) .
C12 H12 0.9300 .
C2 C4 1.379(4) .
C2 C3 1.401(4) .
C25 C26 1.385(4) .
C25 H25 0.9300 .
C21 C20 1.388(4) .
C21 C22 1.390(4) 2_576
C21 H21 0.9300 .
C30 C29 1.387(4) .
C30 C31 1.392(4) 2_765
C30 H30 0.9300 .
C9 C8 1.373(4) .
C9 C10 1.395(4) .
C9 H9 0.9300 .
C20 C22 1.398(4) .
C18 C15 1.388(4) .
C18 H18 0.9300 .
C22 C21 1.390(4) 2_576
C29 C31 1.402(4) .
C29 C28 1.483(4) .
C24 C27 1.376(4) .
C24 H24 0.9300 .
C10 H10 0.9300 .
C15 H15 0.9300 .
C16 C17 1.366(4) .
C16 H16 0.9300 .
C27 C28 1.393(4) .
C27 H27 0.9300 .
C4 C5 1.401(4) .
C4 H4 0.9300 .
C26 C28 1.385(4) .
C26 H26 0.9300 .
C8 C13 1.385(4) .
C13 H13 0.9300 .
C5 C7 1.377(4) .
C5 H5 0.9300 .
C7 C6 1.378(5) .
C3 C6 1.377(4) .
C3 H3 0.9300 .
C17 H17 0.9300 .
C32 H32A 0.9600 .
C32 H32B 0.9600 .
C32 H32C 0.9600 .
C31 C30 1.392(4) 2_765
C23 H23A 0.9600 .
C23 H23B 0.9600 .
C23 H23C 0.9600 .
C6 H6 0.9300 .
O6 C35 1.219(4) .
N6 C35 1.323(4) .
N6 C33 1.461(4) .
N6 C34 1.464(4) .
C35 H35 0.9300 .
C33 H33A 0.9600 .
C33 H33B 0.9600 .
C33 H33C 0.9600 .
C34 H34A 0.9600 .
C34 H34B 0.9600 .
C34 H34C 0.9600 .

loop_
_geom_torsion_atom_site_label_1
_geom_torsion_atom_site_label_2
_geom_torsion_atom_site_label_3
_geom_torsion_atom_site_label_4
_geom_torsion
_geom_torsion_site_symmetry_1
_geom_torsion_site_symmetry_4
N1 Ni1 O1 C1 -98.77(17) . .
O2 Ni1 O1 C1 -0.77(16) . .
N2 Ni1 O1 C1 7.9(3) . .
O4 Ni1 O1 C1 161.86(16) 1_556 .
O3 Ni1 O1 C1 99.59(16) 1_556 .
C14 Ni1 O1 C1 130.44(17) 1_556 .
N1 Ni1 O2 C1 86.86(17) . .
N2 Ni1 O2 C1 -176.07(17) . .
O4 Ni1 O2 C1 -48.2(3) 1_556 .
O3 Ni1 O2 C1 -83.02(17) 1_556 .
O1 Ni1 O2 C1 0.76(16) . .
C14 Ni1 O2 C1 -73.20(19) 1_556 .
N1 Ni1 N2 C15 -27.8(2) . .
O2 Ni1 N2 C15 -125.6(2) . .
O4 Ni1 N2 C15 72.3(2) 1_556 .
O3 Ni1 N2 C15 135.6(2) 1_556 .
O1 Ni1 N2 C15 -133.3(2) . .
C14 Ni1 N2 C15 104.0(2) 1_556 .
N1 Ni1 N2 C16 150.9(2) . .
O2 Ni1 N2 C16 53.0(2) . .
O4 Ni1 N2 C16 -109.0(2) 1_556 .
O3 Ni1 N2 C16 -45.7(2) 1_556 .
O1 Ni1 N2 C16 45.3(4) . .
C14 Ni1 N2 C16 -77.3(2) 1_556 .
O2 Ni1 N1 C25 -127.1(2) . .
N2 Ni1 N1 C25 135.1(2) . .
O4 Ni1 N1 C25 36.8(2) 1_556 .
O3 Ni1 N1 C25 19.5(4) 1_556 .
O1 Ni1 N1 C25 -65.4(2) . .
C14 Ni1 N1 C25 32.5(3) 1_556 .
O2 Ni1 N1 C24 51.3(2) . .
N2 Ni1 N1 C24 -46.5(2) . .
O4 Ni1 N1 C24 -144.8(2) 1_556 .
O3 Ni1 N1 C24 -162.1(2) 1_556 .
O1 Ni1 N1 C24 113.0(2) . .
C14 Ni1 N1 C24 -149.1(2) 1_556 .
Ni1 O4 C14 O3 -0.5(3) 1_554 .
Ni1 O4 C14 C11 -179.7(2) 1_554 .
Ni1 O3 C14 O4 0.5(3) 1_554 .
Ni1 O3 C14 C11 179.7(2) 1_554 .
C12 C11 C14 O4 -179.2(3) . .
C10 C11 C14 O4 1.9(4) . .
C12 C11 C14 O3 1.6(4) . .
C10 C11 C14 O3 -177.2(3) . .
C12 C11 C14 Ni1 115(38) . 1_554
C10 C11 C14 Ni1 -63(38) . 1_554
Ni1 O1 C1 O2 1.3(3) . .
Ni1 O1 C1 C2 -179.2(3) . .
Ni1 O2 C1 O1 -1.4(3) . .
Ni1 O2 C1 C2 179.1(2) . .
C10 C11 C12 C13 0.9(4) . .
C14 C11 C12 C13 -178.0(3) . .
O1 C1 C2 C4 -2.3(4) . .
O2 C1 C2 C4 177.2(3) . .
O1 C1 C2 C3 178.0(3) . .
O2 C1 C2 C3 -2.5(4) . .
C24 N1 C25 C26 0.1(4) . .
Ni1 N1 C25 C26 178.6(2) . .
C22 C21 C20 C22 1.3(5) 2_576 .
C22 C21 C20 C19 -179.5(3) 2_576 .
C18 C19 C20 C21 132.4(3) . .
C17 C19 C20 C21 -46.1(4) . .
C18 C19 C20 C22 -48.5(4) . .
C17 C19 C20 C22 133.0(3) . .
C17 C19 C18 C15 0.1(4) . .
C20 C19 C18 C15 -178.5(3) . .
C23 O9 C22 C21 2.0(4) . 2_576
C23 O9 C22 C20 -177.3(3) . .
C21 C20 C22 O9 178.0(3) . .
C19 C20 C22 O9 -1.1(4) . .
C21 C20 C22 C21 -1.3(5) . 2_576
C19 C20 C22 C21 179.6(3) . 2_576
C31 C30 C29 C31 -1.6(5) 2_765 .
C31 C30 C29 C28 177.0(3) 2_765 .
C25 N1 C24 C27 1.2(4) . .
Ni1 N1 C24 C27 -177.2(2) . .
C12 C11 C10 C9 -0.4(4) . .
C14 C11 C10 C9 178.4(3) . .
C8 C9 C10 C11 0.9(5) . .
C16 N2 C15 C18 -2.2(4) . .
Ni1 N2 C15 C18 176.5(2) . .
C19 C18 C15 N2 0.8(4) . .
C15 N2 C16 C17 2.9(5) . .
Ni1 N2 C16 C17 -175.9(3) . .
N1 C24 C27 C28 -0.8(4) . .
C3 C2 C4 C5 1.9(5) . .
C1 C2 C4 C5 -177.8(3) . .
N1 C25 C26 C28 -1.9(4) . .
C10 C9 C8 C13 -1.8(5) . .
C10 C9 C8 O5 174.8(3) . .
C7 O5 C8 C9 43.8(4) . .
C7 O5 C8 C13 -139.4(3) . .
C25 C26 C28 C27 2.3(4) . .
C25 C26 C28 C29 -177.8(3) . .
C24 C27 C28 C26 -1.0(4) . .
C24 C27 C28 C29 179.1(3) . .
C30 C29 C28 C26 -63.9(4) . .
C31 C29 C28 C26 114.7(3) . .
C30 C29 C28 C27 116.0(3) . .
C31 C29 C28 C27 -65.4(4) . .
C9 C8 C13 C12 2.3(5) . .
O5 C8 C13 C12 -174.5(3) . .
C11 C12 C13 C8 -1.8(5) . .
C2 C4 C5 C7 -0.1(5) . .
C4 C5 C7 C6 -1.0(5) . .
C4 C5 C7 O5 -178.4(3) . .
C8 O5 C7 C5 -120.4(3) . .
C8 O5 C7 C6 62.2(4) . .
C4 C2 C3 C6 -2.6(5) . .
C1 C2 C3 C6 177.1(3) . .
N2 C16 C17 C19 -2.2(5) . .
C18 C19 C17 C16 0.6(4) . .
C20 C19 C17 C16 179.2(3) . .
C32 O8 C31 C30 9.1(4) . 2_765
C32 O8 C31 C29 -169.3(3) . .
C30 C29 C31 O8 -180.0(3) . .
C28 C29 C31 O8 1.4(4) . .
C30 C29 C31 C30 1.5(5) . 2_765
C28 C29 C31 C30 -177.0(3) . 2_765
C2 C3 C6 C7 1.5(5) . .
C5 C7 C6 C3 0.3(5) . .
O5 C7 C6 C3 177.7(3) . .
C33 N6 C35 O6 -0.9(6) . .
C34 N6 C35 O6 -176.4(4) . .
